data_2229125
loop_
_publ_author_name
'Khan, Islam Ullah'
'Bibi, Sajida'
'Mariam, Irfana'
'Sharif, Shahzad'
'Kang, Sung Kwon'

_publ_section_title
;
 2,5-Dichloro-<i>N</i>-(4-methoxyphenyl)benzensulfonamide
;
_journal_coeditor_code JH2254
_journal_issue 2
_journal_name_full 'Acta Crystallographica Section E'
_journal_page_first o369
_journal_paper_doi 10.1107/S1600536811000936
_journal_volume 67
_journal_year 2011
_chemical_formula_iupac 'C13 H11 Cl2 N O3 S'
_chemical_formula_moiety 'C13 H11 Cl2 N O3 S'
_chemical_formula_sum 'C13 H11 Cl2 N O3 S'
_chemical_formula_weight 332.19
_chemical_name_systematic
;
2,5-Dichloro-<i>N</i>-(4-methoxyphenyl)benzensulfonamide
;
_space_group_IT_number 14
_symmetry_cell_setting monoclinic
_symmetry_space_group_name_Hall '-P 2ybc'
_symmetry_space_group_name_H-M 'P 1 21/c 1'
_audit_creation_method 'WinGX routine CIF_UPDATE'
_cell_angle_alpha 90
_cell_angle_beta 110.5660(10)
_cell_angle_gamma 90
_cell_formula_units_Z 4
_cell_length_a 13.1599(4)
_cell_length_b 7.8179(2)
_cell_length_c 14.4830(5)
_cell_measurement_reflns_used 4792
_cell_measurement_temperature 296(2)
_cell_measurement_theta_max 27.97
_cell_measurement_theta_min 2.88
_cell_volume 1395.09(7)
_computing_cell_refinement 'SAINT (Bruker, 2007)'
_computing_data_collection 'APEX2 (Bruker, 2007)'
_computing_data_reduction 'SAINT (Bruker, 2007)'
_computing_molecular_graphics 'ORTEP-3 for Windows (Farrugia, 1997)'
_computing_publication_material 'WinGX (Farrugia, 1999)'
_computing_structure_refinement 'SHELXL97 (Sheldrick, 2008)'
_computing_structure_solution 'SHELXS97 (Sheldrick, 2008)'
_diffrn_ambient_temperature 296(2)
_diffrn_measured_fraction_theta_full 0.995
_diffrn_measured_fraction_theta_max 0.995
_diffrn_measurement_device_type 'Bruker APEXII CCD'
_diffrn_measurement_method '\f and \w'
_diffrn_radiation_type MoK\a
_diffrn_radiation_wavelength 0.71073
_diffrn_reflns_av_R_equivalents 0.0295
_diffrn_reflns_limit_h_max 17
_diffrn_reflns_limit_h_min -17
_diffrn_reflns_limit_k_max 10
_diffrn_reflns_limit_k_min -10
_diffrn_reflns_limit_l_max 19
_diffrn_reflns_limit_l_min -18
_diffrn_reflns_number 13132
_diffrn_reflns_theta_full 28.31
_diffrn_reflns_theta_max 28.31
_diffrn_reflns_theta_min 3.01
_exptl_absorpt_coefficient_mu 0.62
_exptl_absorpt_correction_type none
_exptl_crystal_colour colourless
_exptl_crystal_density_diffrn 1.582
_exptl_crystal_density_method 'not measured'
_exptl_crystal_description block
_exptl_crystal_F_000 680
_exptl_crystal_size_max 0.25
_exptl_crystal_size_mid 0.17
_exptl_crystal_size_min 0.12
_refine_diff_density_max 0.458
_refine_diff_density_min -0.31
_refine_ls_extinction_method none
_refine_ls_goodness_of_fit_ref 1.061
_refine_ls_hydrogen_treatment mixed
_refine_ls_matrix_type full
_refine_ls_number_parameters 186
_refine_ls_number_reflns 3456
_refine_ls_number_restraints 0
_refine_ls_restrained_S_all 1.061
_refine_ls_R_factor_gt 0.0394
_refine_ls_shift/su_max 0.001
_refine_ls_structure_factor_coef Fsqd
_refine_ls_weighting_details 'calc w=1/[\s^2^(Fo^2^)+(0.0450P)^2^+0.6614P] where P=(Fo^2^+2Fc^2^)/3'
_refine_ls_weighting_scheme calc
_refine_ls_wR_factor_ref 0.1084
_reflns_number_gt 2690
_reflns_number_total 3456
_reflns_threshold_expression I>2\s(I)
_cod_data_source_file jh2254.cif
_cod_data_source_block I
_cod_original_sg_symbol_H-M 'P 21/c'
_cod_database_code 2229125
_cod_database_fobs_code 2229125

loop_
_symmetry_equiv_pos_as_xyz
'x, y, z'
'-x, y+1/2, -z+1/2'
'-x, -y, -z'
'x, -y-1/2, z-1/2'

loop_
_atom_site_type_symbol
_atom_site_label
_atom_site_fract_x
_atom_site_fract_y
_atom_site_fract_z
_atom_site_U_iso_or_equiv
_atom_site_adp_type
_atom_site_calc_flag
_atom_site_refinement_flags
_atom_site_occupancy
_atom_site_disorder_assembly
_atom_site_disorder_group
S S1 0.72780(4) 0.85926(6) 0.82650(3) 0.03916(14) Uani d . 1 . .
O O2 0.73299(14) 1.04147(19) 0.82443(12) 0.0552(4) Uani d . 1 . .
O O3 0.69500(12) 0.7655(2) 0.73648(10) 0.0493(4) Uani d . 1 . .
C C4 0.85981(16) 0.7804(2) 0.89567(14) 0.0369(4) Uani d . 1 . .
C C5 0.91579(17) 0.8160(3) 0.99528(15) 0.0419(4) Uani d . 1 . .
C C6 1.02137(18) 0.7615(3) 1.03996(17) 0.0509(5) Uani d . 1 . .
H H6 1.0576 0.7843 1.1065 0.061 Uiso calc R 1 . .
C C7 1.07387(19) 0.6737(3) 0.98749(18) 0.0539(6) Uani d . 1 . .
H H7 1.1455 0.6385 1.0176 0.065 Uiso calc R 1 . .
C C8 1.01785(18) 0.6389(3) 0.88887(17) 0.0485(5) Uani d . 1 . .
C C9 0.91210(17) 0.6898(3) 0.84328(15) 0.0427(4) Uani d . 1 . .
H H9 0.8756 0.6635 0.7772 0.051 Uiso calc R 1 . .
Cl Cl10 0.85599(5) 0.93075(8) 1.06480(4) 0.05536(17) Uani d . 1 . .
Cl Cl11 1.08144(6) 0.53037(11) 0.82003(6) 0.0786(2) Uani d . 1 . .
N N12 0.64500(14) 0.8123(2) 0.88365(13) 0.0398(4) Uani d . 1 . .
H H12 0.6441(19) 0.888(3) 0.9181(17) 0.046(7) Uiso d . 1 . .
C C13 0.63424(15) 0.6413(2) 0.91467(13) 0.0350(4) Uani d . 1 . .
C C14 0.65129(17) 0.6093(3) 1.01225(14) 0.0412(4) Uani d . 1 . .
H H14 0.6706 0.6986 1.0575 0.049 Uiso calc R 1 . .
C C15 0.64003(17) 0.4456(3) 1.04402(15) 0.0423(5) Uani d . 1 . .
H H15 0.6504 0.4257 1.11 0.051 Uiso calc R 1 . .
C C16 0.61338(16) 0.3123(3) 0.97760(15) 0.0405(4) Uani d . 1 . .
C C17 0.59349(19) 0.3448(3) 0.87865(15) 0.0476(5) Uani d . 1 . .
H H17 0.5737 0.2557 0.8333 0.057 Uiso calc R 1 . .
C C18 0.60287(18) 0.5083(3) 0.84720(15) 0.0448(5) Uani d . 1 . .
H H18 0.5881 0.5295 0.7806 0.054 Uiso calc R 1 . .
O O19 0.60296(14) 0.1448(2) 1.00210(12) 0.0560(4) Uani d . 1 . .
C C20 0.6237(2) 0.1095(3) 1.10353(19) 0.0610(6) Uani d . 1 . .
H H20A 0.6977 0.138 1.1414 0.091 Uiso calc R 1 . .
H H20B 0.6117 -0.0098 1.1116 0.091 Uiso calc R 1 . .
H H20C 0.5759 0.1765 1.126 0.091 Uiso calc R 1 . .

loop_
_atom_site_aniso_label
_atom_site_aniso_U_11
_atom_site_aniso_U_22
_atom_site_aniso_U_33
_atom_site_aniso_U_12
_atom_site_aniso_U_13
_atom_site_aniso_U_23
S1 0.0448(3) 0.0397(3) 0.0347(2) 0.0049(2) 0.0162(2) 0.00713(19)
O2 0.0669(10) 0.0399(8) 0.0638(10) 0.0066(7) 0.0292(9) 0.0140(7)
O3 0.0502(8) 0.0672(10) 0.0303(7) 0.0043(7) 0.0137(6) 0.0024(7)
C4 0.0414(10) 0.0341(9) 0.0361(9) -0.0023(8) 0.0147(8) 0.0044(7)
C5 0.0504(11) 0.0387(10) 0.0371(10) -0.0093(9) 0.0158(9) 0.0011(8)
C6 0.0489(12) 0.0532(13) 0.0423(11) -0.0122(10) 0.0056(10) 0.0042(10)
C7 0.0414(11) 0.0580(14) 0.0583(14) -0.0021(10) 0.0128(10) 0.0121(11)
C8 0.0474(12) 0.0490(12) 0.0533(12) 0.0055(9) 0.0231(10) 0.0097(10)
C9 0.0471(11) 0.0426(11) 0.0404(10) 0.0018(9) 0.0178(9) 0.0049(8)
Cl10 0.0707(4) 0.0531(3) 0.0446(3) -0.0098(3) 0.0231(3) -0.0122(2)
Cl11 0.0661(4) 0.1040(6) 0.0740(5) 0.0343(4) 0.0349(4) 0.0095(4)
N12 0.0480(10) 0.0371(9) 0.0386(9) 0.0037(7) 0.0205(8) -0.0011(7)
C13 0.0340(9) 0.0368(10) 0.0363(9) 0.0017(7) 0.0151(8) -0.0002(8)
C14 0.0475(11) 0.0427(11) 0.0356(10) -0.0059(8) 0.0175(9) -0.0070(8)
C15 0.0475(11) 0.0487(12) 0.0332(10) -0.0065(9) 0.0172(9) -0.0002(8)
C16 0.0415(10) 0.0391(10) 0.0427(11) -0.0018(8) 0.0171(9) 0.0011(8)
C17 0.0629(13) 0.0414(11) 0.0390(11) -0.0044(9) 0.0185(10) -0.0090(9)
C18 0.0574(13) 0.0449(11) 0.0312(9) -0.0003(9) 0.0146(9) -0.0023(8)
O19 0.0776(11) 0.0403(8) 0.0550(9) -0.0060(7) 0.0290(8) 0.0021(7)
C20 0.0800(17) 0.0519(14) 0.0613(15) 0.0073(12) 0.0377(13) 0.0149(12)

loop_
_atom_type_symbol
_atom_type_description
_atom_type_scat_dispersion_real
_atom_type_scat_dispersion_imag
_atom_type_scat_source
C C 0.0033 0.0016 'International Tables Vol C Tables 4.2.6.8 and 6.1.1.4'
H H 0 0 'International Tables Vol C Tables 4.2.6.8 and 6.1.1.4'
N N 0.0061 0.0033 'International Tables Vol C Tables 4.2.6.8 and 6.1.1.4'
O O 0.0106 0.006 'International Tables Vol C Tables 4.2.6.8 and 6.1.1.4'
S S 0.1246 0.1234 'International Tables Vol C Tables 4.2.6.8 and 6.1.1.4'
Cl Cl 0.1484 0.1585 'International Tables Vol C Tables 4.2.6.8 and 6.1.1.4'

loop_
_geom_angle_atom_site_label_1
_geom_angle_atom_site_label_2
_geom_angle_atom_site_label_3
_geom_angle_site_symmetry_1
_geom_angle_site_symmetry_3
_geom_angle
_geom_angle_publ_flag
O3 S1 O2 . . 119.74(10) ?
O3 S1 N12 . . 107.95(10) ?
O2 S1 N12 . . 106.36(10) ?
O3 S1 C4 . . 104.98(9) ?
O2 S1 C4 . . 108.22(10) ?
N12 S1 C4 . . 109.34(9) ?
C9 C4 C5 . . 118.95(19) ?
C9 C4 S1 . . 116.27(15) ?
C5 C4 S1 . . 124.56(16) ?
C6 C5 C4 . . 120.1(2) ?
C6 C5 Cl10 . . 118.46(17) ?
C4 C5 Cl10 . . 121.40(16) ?
C7 C6 C5 . . 120.9(2) ?
C7 C6 H6 . . 119.5 ?
C5 C6 H6 . . 119.5 ?
C6 C7 C8 . . 118.6(2) ?
C6 C7 H7 . . 120.7 ?
C8 C7 H7 . . 120.7 ?
C9 C8 C7 . . 121.4(2) ?
C9 C8 Cl11 . . 118.56(18) ?
C7 C8 Cl11 . . 120.00(18) ?
C8 C9 C4 . . 120.0(2) ?
C8 C9 H9 . . 120 ?
C4 C9 H9 . . 120 ?
C13 N12 S1 . . 121.87(14) ?
C13 N12 H12 . . 119.1(18) ?
S1 N12 H12 . . 108.5(18) ?
C14 C13 C18 . . 119.27(18) ?
C14 C13 N12 . . 119.59(17) ?
C18 C13 N12 . . 121.09(17) ?
C13 C14 C15 . . 120.78(18) ?
C13 C14 H14 . . 119.6 ?
C15 C14 H14 . . 119.6 ?
C16 C15 C14 . . 119.84(18) ?
C16 C15 H15 . . 120.1 ?
C14 C15 H15 . . 120.1 ?
O19 C16 C15 . . 124.31(18) ?
O19 C16 C17 . . 116.17(18) ?
C15 C16 C17 . . 119.51(19) ?
C18 C17 C16 . . 120.37(19) ?
C18 C17 H17 . . 119.8 ?
C16 C17 H17 . . 119.8 ?
C17 C18 C13 . . 120.14(18) ?
C17 C18 H18 . . 119.9 ?
C13 C18 H18 . . 119.9 ?
C16 O19 C20 . . 116.76(18) ?
O19 C20 H20A . . 109.5 ?
O19 C20 H20B . . 109.5 ?
H20A C20 H20B . . 109.5 ?
O19 C20 H20C . . 109.5 ?
H20A C20 H20C . . 109.5 ?
H20B C20 H20C . . 109.5 ?

loop_
_geom_bond_atom_site_label_1
_geom_bond_atom_site_label_2
_geom_bond_site_symmetry_2
_geom_bond_distance
_geom_bond_publ_flag
S1 O3 . 1.4243(15) ?
S1 O2 . 1.4269(16) ?
S1 N12 . 1.6250(17) ?
S1 C4 . 1.783(2) ?
C4 C9 . 1.385(3) ?
C4 C5 . 1.398(3) ?
C5 C6 . 1.378(3) ?
C5 Cl10 . 1.731(2) ?
C6 C7 . 1.377(3) ?
C6 H6 . 0.93 ?
C7 C8 . 1.385(3) ?
C7 H7 . 0.93 ?
C8 C9 . 1.373(3) ?
C8 Cl11 . 1.732(2) ?
C9 H9 . 0.93 ?
N12 C13 . 1.433(3) ?
N12 H12 . 0.78(2) ?
C13 C14 . 1.374(3) ?
C13 C18 . 1.387(3) ?
C14 C15 . 1.386(3) ?
C14 H14 . 0.93 ?
C15 C16 . 1.377(3) ?
C15 H15 . 0.93 ?
C16 O19 . 1.376(2) ?
C16 C17 . 1.387(3) ?
C17 C18 . 1.377(3) ?
C17 H17 . 0.93 ?
C18 H18 . 0.93 ?
O19 C20 . 1.424(3) ?
C20 H20A . 0.96 ?
C20 H20B . 0.96 ?
C20 H20C . 0.96 ?

loop_
_geom_hbond_atom_site_label_D
_geom_hbond_atom_site_label_H
_geom_hbond_atom_site_label_A
_geom_hbond_site_symmetry_A
_geom_hbond_distance_DH
_geom_hbond_distance_HA
_geom_hbond_distance_DA
_geom_hbond_angle_DHA
N12 H12 O19 1_565 0.78(2) 2.50(3) 3.267(2) 168(2)

loop_
_cod_related_entry_id
_cod_related_entry_database
_cod_related_entry_code
1 ChemSpider 941807
